data_2241091
loop_
_publ_author_name
'Boulhaoua, Mohammed'
'Benchidmi, Mohammed'
'Essassi, El Mokhtar'
'Saadi, Mohamed'
'El Ammari, Lahcen'

_publ_section_title
;
 Crystal structure of triethyl
 2-(5-nitro-2<i>H</i>-indazol-2-yl)propane-1,2,3-tricarboxylate
;
_journal_coeditor_code IS5422
_journal_issue 10
_journal_name_full 'Acta Crystallographica Section E'
_journal_page_first o780
_journal_page_last o781
_journal_paper_doi 10.1107/S2056989015017235
_journal_volume 71
_journal_year 2015
_chemical_formula_iupac 'C19 H23 N3 O8'
_chemical_formula_moiety 'C19 H23 N3 O8'
_chemical_formula_sum 'C19 H23 N3 O8'
_chemical_formula_weight 421.40
_chemical_name_systematic
;
Triethyl
2-(5-nitro-2<i>H</i>-indazol-2-yl)propane-1,2,3-tricarboxylate
;
_space_group_crystal_system monoclinic
_space_group_IT_number 14
_space_group_name_Hall '-P 2ybc'
_space_group_name_H-M_alt 'P 1 21/c 1'
_symmetry_space_group_name_Hall '-P 2ybc'
_symmetry_space_group_name_H-M 'P 1 21/c 1'
_atom_sites_solution_hydrogens geom
_audit_creation_method SHELXL-2013
_cell_angle_alpha 90
_cell_angle_beta 104.6030(10)
_cell_angle_gamma 90
_cell_formula_units_Z 4
_cell_length_a 13.4555(4)
_cell_length_b 18.6185(6)
_cell_length_c 8.5258(3)
_cell_measurement_reflns_used 4233
_cell_measurement_temperature 296(2)
_cell_measurement_theta_max 26.372
_cell_measurement_theta_min 2.690
_cell_volume 2066.90(12)
_computing_cell_refinement
;
<i>SAINT</i> (Bruker, 2009)
;
_computing_data_collection
;
<i>APEX2</i> (Bruker, 2009)
;
_computing_data_reduction
;
<i>SAINT</i> (Bruker, 2009)
;
_computing_molecular_graphics
;
<i>ORTEP-3 for Windows</i> (Farrugia, 2012)
;
_computing_publication_material
;
<i>PLATON</i> (Spek, 2009) and <i>publCIF</i> (Westrip, 2010)
;
_computing_structure_refinement
;
SHELXL2013 (Sheldrick, 2008)
;
_computing_structure_solution
;
SHELXS2013 (Sheldrick, 2008)
;
_diffrn_ambient_temperature 296(2)
_diffrn_measured_fraction_theta_full 0.999
_diffrn_measured_fraction_theta_max 0.999
_diffrn_measurement_device_type 'Bruker X8 APEX'
_diffrn_measurement_method '\f and \w scans'
_diffrn_radiation_monochromator graphite
_diffrn_radiation_source 'fine-focus sealed tube'
_diffrn_radiation_type MoK\a
_diffrn_radiation_wavelength 0.71073
_diffrn_reflns_av_R_equivalents 0.0314
_diffrn_reflns_limit_h_max 16
_diffrn_reflns_limit_h_min -16
_diffrn_reflns_limit_k_max 23
_diffrn_reflns_limit_k_min -23
_diffrn_reflns_limit_l_max 10
_diffrn_reflns_limit_l_min -10
_diffrn_reflns_number 36533
_diffrn_reflns_theta_full 25.242
_diffrn_reflns_theta_max 26.372
_diffrn_reflns_theta_min 2.690
_exptl_absorpt_coefficient_mu 0.107
_exptl_absorpt_correction_T_max 0.7461
_exptl_absorpt_correction_T_min 0.6729
_exptl_absorpt_correction_type multi-scan
_exptl_absorpt_process_details
;
(<i>SADABS</i>; Bruker, 2009)
;
_exptl_crystal_colour colourless
_exptl_crystal_density_diffrn 1.354
_exptl_crystal_description block
_exptl_crystal_F_000 888
_exptl_crystal_size_max 0.42
_exptl_crystal_size_mid 0.31
_exptl_crystal_size_min 0.26
_refine_diff_density_max 0.295
_refine_diff_density_min -0.249
_refine_ls_extinction_method none
_refine_ls_goodness_of_fit_ref 1.031
_refine_ls_hydrogen_treatment constr
_refine_ls_matrix_type full
_refine_ls_number_parameters 309
_refine_ls_number_reflns 4233
_refine_ls_number_restraints 4
_refine_ls_restrained_S_all 1.031
_refine_ls_R_factor_all 0.0549
_refine_ls_R_factor_gt 0.0452
_refine_ls_shift/su_max 0.003
_refine_ls_shift/su_mean 0.000
_refine_ls_structure_factor_coef Fsqd
_refine_ls_weighting_details 'w=1/[\s^2^(Fo^2^)+(0.0586P)^2^+0.8225P] where P=(Fo^2^+2Fc^2^)/3'
_refine_ls_weighting_scheme calc
_refine_ls_wR_factor_gt 0.1199
_refine_ls_wR_factor_ref 0.1292
_reflns_number_gt 3523
_reflns_number_total 4233
_reflns_threshold_expression 'I > 2\s(I)'
_cod_data_source_file is5422sup1.cif
_cod_data_source_block I
_cod_database_code 2241091
_shelx_space_group_comment
;
The symmetry employed for this shelxl refinement is uniquely defined
by the following loop, which should always be used as a source of
symmetry information in preference to the above space-group names.
They are only intended as comments.
;
_shelxl_version_number .2013

loop_
_space_group_symop_operation_xyz
'x, y, z'
'-x, y+1/2, -z+1/2'
'-x, -y, -z'
'x, -y-1/2, z-1/2'

loop_
_atom_site_type_symbol
_atom_site_label
_atom_site_fract_x
_atom_site_fract_y
_atom_site_fract_z
_atom_site_U_iso_or_equiv
_atom_site_adp_type
_atom_site_calc_flag
_atom_site_occupancy
_atom_site_disorder_assembly
_atom_site_disorder_group
C C1 0.57273(14) 0.40719(9) 0.4318(2) 0.0514(4) Uani d 1 . .
H H1 0.5740 0.4566 0.4170 0.062 Uiso calc 1 . .
C C2 0.63996(13) 0.36345(10) 0.3833(2) 0.0510(4) Uani d 1 . .
H H2 0.6882 0.3830 0.3344 0.061 Uiso calc 1 . .
C C3 0.63713(11) 0.28818(9) 0.4066(2) 0.0423(4) Uani d 1 . .
C C4 0.56810(11) 0.25484(8) 0.4740(2) 0.0392(3) Uani d 1 . .
H H4 0.5675 0.2052 0.4859 0.047 Uiso calc 1 . .
C C5 0.49768(11) 0.29933(8) 0.52479(18) 0.0340(3) Uani d 1 . .
C C6 0.50052(11) 0.37504(8) 0.5058(2) 0.0385(3) Uani d 1 . .
C C7 0.41751(11) 0.28790(8) 0.59778(19) 0.0360(3) Uani d 1 . .
H H7 0.3948 0.2439 0.6272 0.043 Uiso calc 1 . .
C C8 0.29510(11) 0.37241(8) 0.69122(19) 0.0352(3) Uani d 1 . .
C C9 0.22024(12) 0.42301(8) 0.5780(2) 0.0395(3) Uani d 1 . .
H H9A 0.1699 0.4399 0.6332 0.047 Uiso calc 1 . .
H H9B 0.2579 0.4645 0.5551 0.047 Uiso calc 1 . .
C C10 0.16487(13) 0.38884(9) 0.4201(2) 0.0451(4) Uani d 1 . .
C C11A 0.0301(7) 0.4160(8) 0.1824(13) 0.074(3) Uani d 0.425(17) A 1
H H11A 0.0590 0.3764 0.1346 0.088 Uiso calc 0.425(17) A 1
H H11B 0.0330 0.4596 0.1212 0.088 Uiso calc 0.425(17) A 1
C C12A -0.0758(10) 0.4003(13) 0.194(2) 0.130(6) Uani d 0.425(17) A 1
H H12A -0.1191 0.3917 0.0876 0.195 Uiso calc 0.425(17) A 1
H H12B -0.1018 0.4405 0.2419 0.195 Uiso calc 0.425(17) A 1
H H12C -0.0752 0.3585 0.2601 0.195 Uiso calc 0.425(17) A 1
C C11B 0.0141(6) 0.3852(5) 0.2097(12) 0.075(2) Uani d 0.575(17) A 2
H H11C 0.0492 0.3815 0.1236 0.090 Uiso calc 0.575(17) A 2
H H11D -0.0005 0.3371 0.2415 0.090 Uiso calc 0.575(17) A 2
C C12B -0.0826(6) 0.4264(6) 0.1532(14) 0.089(3) Uani d 0.575(17) A 2
H H12D -0.1247 0.4041 0.0579 0.134 Uiso calc 0.575(17) A 2
H H12E -0.0669 0.4747 0.1281 0.134 Uiso calc 0.575(17) A 2
H H12F -0.1187 0.4272 0.2369 0.134 Uiso calc 0.575(17) A 2
C C13 0.24285(12) 0.30296(8) 0.7280(2) 0.0393(3) Uani d 1 . .
H H13A 0.2198 0.2751 0.6293 0.047 Uiso calc 1 . .
H H13B 0.2920 0.2742 0.8055 0.047 Uiso calc 1 . .
C C14 0.15273(14) 0.32020(10) 0.7957(2) 0.0503(4) Uani d 1 . .
C C15A -0.0178(6) 0.3478(8) 0.7695(11) 0.057(3) Uani d 0.302(15) B 1
H H15A -0.0369 0.3170 0.8488 0.069 Uiso calc 0.302(15) B 1
H H15B 0.0080 0.3931 0.8198 0.069 Uiso calc 0.302(15) B 1
C C16A -0.1043(10) 0.3585(16) 0.6243(16) 0.107(7) Uani d 0.302(15) B 1
H H16A -0.1639 0.3741 0.6574 0.161 Uiso calc 0.302(15) B 1
H H16B -0.1191 0.3140 0.5661 0.161 Uiso calc 0.302(15) B 1
H H16C -0.0858 0.3942 0.5555 0.161 Uiso calc 0.302(15) B 1
C C15B -0.0333(4) 0.3135(4) 0.7256(9) 0.0766(16) Uani d 0.698(15) B 2
H H15C -0.0248 0.3055 0.8406 0.092 Uiso calc 0.698(15) B 2
H H15D -0.0797 0.2773 0.6663 0.092 Uiso calc 0.698(15) B 2
C C16B -0.0756(7) 0.3862(2) 0.6799(14) 0.106(3) Uani d 0.698(15) B 2
H H16D -0.1443 0.3888 0.6929 0.158 Uiso calc 0.698(15) B 2
H H16E -0.0763 0.3957 0.5690 0.158 Uiso calc 0.698(15) B 2
H H16F -0.0335 0.4213 0.7485 0.158 Uiso calc 0.698(15) B 2
C C17 0.34844(12) 0.40826(9) 0.8553(2) 0.0423(4) Uani d 1 . .
C C18 0.35337(18) 0.50899(12) 1.0282(3) 0.0682(6) Uani d 1 . .
H H18A 0.4263 0.4989 1.0649 0.082 Uiso calc 1 . .
H H18B 0.3451 0.5605 1.0131 0.082 Uiso calc 1 . .
C C19 0.3021(2) 0.48556(16) 1.1524(3) 0.0839(7) Uani d 1 . .
H H19A 0.3314 0.5103 1.2521 0.126 Uiso calc 1 . .
H H19B 0.3112 0.4347 1.1690 0.126 Uiso calc 1 . .
H H19C 0.2301 0.4963 1.1172 0.126 Uiso calc 1 . .
N N1 0.71300(11) 0.24372(9) 0.3546(2) 0.0561(4) Uani d 1 . .
N N2 0.42831(10) 0.40789(7) 0.56357(18) 0.0432(3) Uani d 1 . .
N N3 0.37965(9) 0.35279(6) 0.61715(15) 0.0346(3) Uani d 1 . .
O O1 0.71038(13) 0.17910(8) 0.3693(2) 0.0810(5) Uani d 1 . .
O O2 0.77500(13) 0.27406(10) 0.2951(3) 0.0952(6) Uani d 1 . .
O O3 0.19189(12) 0.33658(8) 0.36163(16) 0.0686(4) Uani d 1 . .
O O4 0.08034(11) 0.42484(9) 0.35264(18) 0.0758(5) Uani d 1 . .
O O5 0.16075(13) 0.34111(10) 0.9308(2) 0.0840(5) Uani d 1 . .
O O6 0.06455(10) 0.30905(10) 0.6864(2) 0.0762(5) Uani d 1 . .
O O7 0.41569(11) 0.37912(8) 0.95228(17) 0.0683(4) Uani d 1 . .
O O8 0.31115(10) 0.47256(6) 0.87260(15) 0.0528(3) Uani d 1 . .

loop_
_atom_site_aniso_label
_atom_site_aniso_U_11
_atom_site_aniso_U_22
_atom_site_aniso_U_33
_atom_site_aniso_U_12
_atom_site_aniso_U_13
_atom_site_aniso_U_23
C1 0.0514(10) 0.0374(8) 0.0739(12) -0.0036(7) 0.0316(9) 0.0027(8)
C2 0.0439(9) 0.0520(10) 0.0651(12) -0.0052(7) 0.0285(8) -0.0004(8)
C3 0.0330(7) 0.0481(9) 0.0468(9) 0.0030(6) 0.0119(7) -0.0071(7)
C4 0.0356(7) 0.0352(7) 0.0467(9) 0.0034(6) 0.0105(7) -0.0024(6)
C5 0.0322(7) 0.0320(7) 0.0378(8) -0.0002(5) 0.0083(6) -0.0012(6)
C6 0.0372(7) 0.0327(7) 0.0484(9) -0.0008(6) 0.0160(7) -0.0011(6)
C7 0.0378(7) 0.0283(7) 0.0439(8) 0.0015(6) 0.0138(6) 0.0009(6)
C8 0.0351(7) 0.0319(7) 0.0418(8) 0.0014(6) 0.0159(6) -0.0019(6)
C9 0.0394(8) 0.0355(7) 0.0467(9) 0.0060(6) 0.0169(7) 0.0002(6)
C10 0.0455(9) 0.0487(9) 0.0429(9) 0.0099(7) 0.0148(7) 0.0025(7)
C11A 0.077(5) 0.086(7) 0.051(4) 0.022(4) 0.004(3) 0.000(4)
C12A 0.091(9) 0.213(17) 0.077(8) -0.061(9) 0.004(6) -0.018(9)
C11B 0.068(4) 0.084(5) 0.058(4) 0.025(3) -0.013(3) -0.017(3)
C12B 0.065(4) 0.116(5) 0.077(5) 0.025(3) -0.003(3) -0.002(3)
C13 0.0410(8) 0.0362(8) 0.0442(9) -0.0024(6) 0.0172(7) 0.0010(6)
C14 0.0526(10) 0.0478(9) 0.0591(11) -0.0020(8) 0.0302(9) 0.0079(8)
C15A 0.042(4) 0.066(7) 0.073(5) 0.001(4) 0.031(4) 0.001(4)
C16A 0.050(6) 0.177(19) 0.095(9) 0.008(8) 0.020(5) 0.029(10)
C15B 0.048(2) 0.082(3) 0.111(4) -0.005(2) 0.039(2) -0.005(3)
C16B 0.078(5) 0.103(4) 0.152(8) 0.031(3) 0.058(5) 0.012(4)
C17 0.0384(8) 0.0414(8) 0.0496(9) -0.0001(6) 0.0156(7) -0.0072(7)
C18 0.0766(14) 0.0605(12) 0.0694(14) -0.0083(10) 0.0222(11) -0.0304(10)
C19 0.0993(18) 0.0977(18) 0.0555(13) 0.0002(15) 0.0214(13) -0.0182(12)
N1 0.0420(8) 0.0628(10) 0.0689(11) 0.0059(7) 0.0240(7) -0.0085(8)
N2 0.0454(7) 0.0288(6) 0.0626(9) -0.0017(5) 0.0269(7) 0.0016(6)
N3 0.0353(6) 0.0278(6) 0.0440(7) 0.0005(5) 0.0163(5) 0.0008(5)
O1 0.0826(11) 0.0582(9) 0.1184(14) 0.0257(8) 0.0552(10) 0.0049(9)
O2 0.0723(10) 0.0863(12) 0.1535(18) -0.0031(9) 0.0777(12) -0.0181(11)
O3 0.0801(10) 0.0674(9) 0.0513(8) 0.0270(7) 0.0039(7) -0.0158(7)
O4 0.0639(9) 0.0976(11) 0.0563(8) 0.0383(8) -0.0025(7) -0.0173(8)
O5 0.0877(11) 0.1046(13) 0.0768(11) -0.0112(9) 0.0526(9) -0.0237(9)
O6 0.0411(7) 0.1151(13) 0.0780(10) 0.0068(7) 0.0252(7) 0.0200(9)
O7 0.0600(8) 0.0730(9) 0.0603(8) 0.0205(7) -0.0067(7) -0.0192(7)
O8 0.0645(8) 0.0419(6) 0.0531(7) 0.0044(5) 0.0169(6) -0.0119(5)

loop_
_atom_type_symbol
_atom_type_description
_atom_type_scat_dispersion_real
_atom_type_scat_dispersion_imag
_atom_type_scat_source
C C 0.0033 0.0016 'International Tables Vol C Tables 4.2.6.8 and 6.1.1.4'
H H 0.0000 0.0000 'International Tables Vol C Tables 4.2.6.8 and 6.1.1.4'
N N 0.0061 0.0033 'International Tables Vol C Tables 4.2.6.8 and 6.1.1.4'
O O 0.0106 0.0060 'International Tables Vol C Tables 4.2.6.8 and 6.1.1.4'

loop_
_geom_angle_atom_site_label_1
_geom_angle_atom_site_label_2
_geom_angle_atom_site_label_3
_geom_angle
C2 C1 C6 117.83(15)
C2 C1 H1 121.1
C6 C1 H1 121.1
C1 C2 C3 120.47(15)
C1 C2 H2 119.8
C3 C2 H2 119.8
C4 C3 C2 123.80(14)
C4 C3 N1 118.15(15)
C2 C3 N1 118.05(15)
C3 C4 C5 116.51(14)
C3 C4 H4 121.7
C5 C4 H4 121.7
C7 C5 C4 134.93(14)
C7 C5 C6 104.42(12)
C4 C5 C6 120.65(13)
N2 C6 C1 127.71(14)
N2 C6 C5 111.56(13)
C1 C6 C5 120.72(14)
N3 C7 C5 106.23(12)
N3 C7 H7 126.9
C5 C7 H7 126.9
N3 C8 C9 109.71(12)
N3 C8 C13 108.61(11)
C9 C8 C13 112.54(12)
N3 C8 C17 105.09(11)
C9 C8 C17 112.63(12)
C13 C8 C17 107.94(13)
C10 C9 C8 113.73(13)
C10 C9 H9A 108.8
C8 C9 H9A 108.8
C10 C9 H9B 108.8
C8 C9 H9B 108.8
H9A C9 H9B 107.7
O3 C10 O4 123.57(17)
O3 C10 C9 125.79(15)
O4 C10 C9 110.64(14)
O4 C11A C12A 99.7(9)
O4 C11A H11A 111.8
C12A C11A H11A 111.8
O4 C11A H11B 111.8
C12A C11A H11B 111.8
H11A C11A H11B 109.5
C11A C12A H12A 109.5
C11A C12A H12B 109.5
H12A C12A H12B 109.5
C11A C12A H12C 109.5
H12A C12A H12C 109.5
H12B C12A H12C 109.5
C12B C11B O4 107.5(7)
C12B C11B H11C 110.2
O4 C11B H11C 110.2
C12B C11B H11D 110.2
O4 C11B H11D 110.2
H11C C11B H11D 108.5
C11B C12B H12D 109.5
C11B C12B H12E 109.5
H12D C12B H12E 109.5
C11B C12B H12F 109.5
H12D C12B H12F 109.5
H12E C12B H12F 109.5
C14 C13 C8 110.65(13)
C14 C13 H13A 109.5
C8 C13 H13A 109.5
C14 C13 H13B 109.5
C8 C13 H13B 109.5
H13A C13 H13B 108.1
O5 C14 O6 125.14(18)
O5 C14 C13 123.66(18)
O6 C14 C13 111.21(16)
C16A C15A O6 100.0(12)
C16A C15A H15A 111.8
O6 C15A H15A 111.8
C16A C15A H15B 111.8
O6 C15A H15B 111.8
H15A C15A H15B 109.5
C15A C16A H16A 109.5
C15A C16A H16B 109.5
H16A C16A H16B 109.5
C15A C16A H16C 109.5
H16A C16A H16C 109.5
H16B C16A H16C 109.5
O6 C15B C16B 107.7(4)
O6 C15B H15C 110.2
C16B C15B H15C 110.2
O6 C15B H15D 110.2
C16B C15B H15D 110.2
H15C C15B H15D 108.5
C15B C16B H16D 109.5
C15B C16B H16E 109.5
H16D C16B H16E 109.5
C15B C16B H16F 109.5
H16D C16B H16F 109.5
H16E C16B H16F 109.5
O7 C17 O8 125.39(16)
O7 C17 C8 121.80(14)
O8 C17 C8 112.81(14)
C19 C18 O8 111.62(18)
C19 C18 H18A 109.3
O8 C18 H18A 109.3
C19 C18 H18B 109.3
O8 C18 H18B 109.3
H18A C18 H18B 108.0
C18 C19 H19A 109.5
C18 C19 H19B 109.5
H19A C19 H19B 109.5
C18 C19 H19C 109.5
H19A C19 H19C 109.5
H19B C19 H19C 109.5
O1 N1 O2 122.96(16)
O1 N1 C3 119.26(15)
O2 N1 C3 117.76(16)
C6 N2 N3 103.56(12)
C7 N3 N2 114.22(12)
C7 N3 C8 129.31(12)
N2 N3 C8 116.45(11)
C10 O4 C11A 120.8(5)
C10 O4 C11B 111.8(3)
C14 O6 C15B 122.4(4)
C14 O6 C15A 102.2(4)
C17 O8 C18 116.58(15)

loop_
_geom_bond_atom_site_label_1
_geom_bond_atom_site_label_2
_geom_bond_distance
C1 C2 1.357(2)
C1 C6 1.418(2)
C1 H1 0.9300
C2 C3 1.417(2)
C2 H2 0.9300
C3 C4 1.359(2)
C3 N1 1.467(2)
C4 C5 1.407(2)
C4 H4 0.9300
C5 C7 1.391(2)
C5 C6 1.420(2)
C6 N2 1.3424(19)
C7 N3 1.3375(18)
C7 H7 0.9300
C8 N3 1.4794(18)
C8 C9 1.531(2)
C8 C13 1.541(2)
C8 C17 1.553(2)
C9 C10 1.506(2)
C9 H9A 0.9700
C9 H9B 0.9700
C10 O3 1.191(2)
C10 O4 1.320(2)
C11A O4 1.448(11)
C11A C12A 1.4826(10)
C11A H11A 0.9700
C11A H11B 0.9700
C12A H12A 0.9600
C12A H12B 0.9600
C12A H12C 0.9600
C11B C12B 1.4824(10)
C11B O4 1.508(8)
C11B H11C 0.9700
C11B H11D 0.9700
C12B H12D 0.9600
C12B H12E 0.9600
C12B H12F 0.9600
C13 C14 1.503(2)
C13 H13A 0.9700
C13 H13B 0.9700
C14 O5 1.195(2)
C14 O6 1.327(2)
C15A C16A 1.4828(10)
C15A O6 1.627(10)
C15A H15A 0.9700
C15A H15B 0.9700
C16A H16A 0.9600
C16A H16B 0.9600
C16A H16C 0.9600
C15B O6 1.440(4)
C15B C16B 1.4825(10)
C15B H15C 0.9700
C15B H15D 0.9700
C16B H16D 0.9600
C16B H16E 0.9600
C16B H16F 0.9600
C17 O7 1.191(2)
C17 O8 1.3205(19)
C18 C19 1.468(3)
C18 O8 1.471(2)
C18 H18A 0.9700
C18 H18B 0.9700
C19 H19A 0.9600
C19 H19B 0.9600
C19 H19C 0.9600
N1 O1 1.211(2)
N1 O2 1.219(2)
N2 N3 1.3567(17)

loop_
_geom_hbond_atom_site_label_D
_geom_hbond_atom_site_label_H
_geom_hbond_atom_site_label_A
_geom_hbond_site_symmetry_A
_geom_hbond_distance_DH
_geom_hbond_distance_HA
_geom_hbond_distance_DA
_geom_hbond_angle_DHA
C1 H1 N2 3_666 0.93 2.53 3.443(2) 168
C4 H4 O7 4_565 0.93 2.53 3.205(2) 129

_cod_database_fobs_code 2241091
